data_7063724
loop_
_publ_author_name
'Slobodskaia, Serafima S.'
'Efimov, Nikolay N.'
'Galkina, Alina S.'
'Tsebrikova, Galina S.'
'Ilyukhin, Andrey B.'
'Ivanova, Irina S.'
'Baulin, Vladimir E.'
'Tsivadze, Aslan Yu.'

_publ_section_title
;
 Magnetic properties of 3D lanthanide complexes with
 1,3-bis(diphenylphosphoryl)-2-oxapropane: the slow magnetic relaxation of
 Yb3+ compounds
;
_journal_issue 18
_journal_name_full 'New Journal of Chemistry'
_journal_page_first 7451
_journal_page_last 7458
_journal_paper_doi 10.1039/D5NJ00123D
_journal_volume 49
_journal_year 2025
_chemical_absolute_configuration ad
_chemical_formula_moiety 'C78 H72 Dy2 N6 O27 P6, 8.1(H2 O)'
_chemical_formula_sum 'C78 H88.2 Dy2 N6 O35.1 P6'
_chemical_formula_weight 2182.16
_space_group_IT_number 220
_space_group_name_Hall 'I -4bd 2c 3'
_space_group_name_H-M_alt 'I -4 3 d'
_symmetry_cell_setting cubic
_symmetry_Int_Tables_number 220
_symmetry_space_group_name_Hall 'I -4bd 2c 3'
_symmetry_space_group_name_H-M 'I -4 3 d'
_atom_sites_solution_hydrogens geom
_audit_conform_dict_location ftp://ftp.iucr.org/pub/cif_core.dic
_audit_conform_dict_name cif_core.dic
_audit_conform_dict_version 2.4.3
_audit_creation_date 2021-09-03T18:55:14-00:00
_audit_creation_method 'WinGX routine CIF_UPDATE'
_audit_update_record
;
2024-05-22 deposited with the CCDC.	2025-04-01 downloaded from the CCDC.
;
_cell_angle_alpha 90
_cell_angle_beta 90
_cell_angle_gamma 90
_cell_formula_units_Z 8
_cell_length_a 26.5290(4)
_cell_length_b 26.5290(4)
_cell_length_c 26.5290(4)
_cell_measurement_reflns_used 9896
_cell_measurement_temperature 143(2)
_cell_measurement_theta_max 31.76
_cell_measurement_theta_min 2.43
_cell_volume 18670.8(5)
_computing_cell_refinement 'Bruker SAINT'
_computing_data_collection 'Bruker APEX3'
_computing_data_reduction 'Bruker SAINT'
_computing_molecular_graphics 'Bruker SHELXTL'
_computing_publication_material 'Bruker SHELXTL'
_computing_structure_refinement 'SHELXL-2018/3 (Sheldrick, 2018)'
_computing_structure_solution 'SHELXS-2018 (Sheldrick, 2015)'
_diffrn_ambient_temperature 143(2)
_diffrn_measured_fraction_theta_full 0.999
_diffrn_measured_fraction_theta_max 0.999
_diffrn_measurement_device_type 'Bruker APEX-3 CCD'
_diffrn_measurement_method '\f and \w scans'
_diffrn_radiation_monochromator graphite
_diffrn_radiation_type MoK\a
_diffrn_radiation_wavelength 0.71073
_diffrn_reflns_av_R_equivalents 0.0381
_diffrn_reflns_av_unetI/netI 0.014
_diffrn_reflns_Laue_measured_fraction_full 0.999
_diffrn_reflns_Laue_measured_fraction_max 0.999
_diffrn_reflns_limit_h_max 39
_diffrn_reflns_limit_h_min -38
_diffrn_reflns_limit_k_max 39
_diffrn_reflns_limit_k_min -39
_diffrn_reflns_limit_l_max 39
_diffrn_reflns_limit_l_min -39
_diffrn_reflns_number 108944
_diffrn_reflns_point_group_measured_fraction_full 0.999
_diffrn_reflns_point_group_measured_fraction_max 0.999
_diffrn_reflns_theta_full 25.242
_diffrn_reflns_theta_max 32.034
_diffrn_reflns_theta_min 2.171
_diffrn_standards_number 0
_exptl_absorpt_coefficient_mu 1.777
_exptl_absorpt_correction_T_max 0.7463
_exptl_absorpt_correction_T_min 0.6392
_exptl_absorpt_correction_type multi-scan
_exptl_absorpt_process_details
;
 SADABS 2016/2: Krause, L., Herbst-Irmer, R., Sheldrick G.M. & Stalke D.,
 J. Appl. Cryst. 48 (2015) 3-10
;
_exptl_crystal_colour colourless
_exptl_crystal_density_diffrn 1.553
_exptl_crystal_description block
_exptl_crystal_F_000 8808
_exptl_crystal_size_max 0.24
_exptl_crystal_size_mid 0.2
_exptl_crystal_size_min 0.18
_refine_diff_density_max 0.281
_refine_diff_density_min -0.368
_refine_diff_density_rms 0.049
_refine_ls_abs_structure_details
;
 Flack x determined using 2330 quotients [(I+)-(I-)]/[(I+)+(I-)]
 (Parsons, Flack and Wagner, Acta Cryst. B69 (2013) 249-259).
;
_refine_ls_abs_structure_Flack -0.0218(19)
_refine_ls_extinction_method none
_refine_ls_goodness_of_fit_ref 0.99
_refine_ls_hydrogen_treatment constr
_refine_ls_matrix_type full
_refine_ls_number_parameters 209
_refine_ls_number_reflns 5433
_refine_ls_number_restraints 0
_refine_ls_restrained_S_all 0.99
_refine_ls_R_factor_all 0.0195
_refine_ls_R_factor_gt 0.0167
_refine_ls_shift/su_max 0.003
_refine_ls_shift/su_mean 0
_refine_ls_structure_factor_coef Fsqd
_refine_ls_weighting_details 'w=1/[\s^2^(Fo^2^)+(0.0300P)^2^+8.0000P] where P=(Fo^2^+2Fc^2^)/3'
_refine_ls_weighting_scheme calc
_refine_ls_wR_factor_gt 0.0437
_refine_ls_wR_factor_ref 0.0452
_reflns_Friedel_coverage 0.894
_reflns_Friedel_fraction_full 0.999
_reflns_Friedel_fraction_max 1
_reflns_number_gt 5119
_reflns_number_total 5433
_reflns_threshold_expression 'I > 2\s(I)'
_cod_data_source_file d5nj00123d2.cif
_cod_data_source_block 6
_cod_depositor_comments 'Adding full bibliography for 7063724--7063730.cif.'
_cod_original_cell_volume 18670.8(8)
_cod_original_formula_sum 'C78 H88.20 Dy2 N6 O35.10 P6'
_cod_database_code 7063724
_shelx_estimated_absorpt_t_min 0.675
_shelx_estimated_absorpt_t_max 0.74

loop_
_symmetry_equiv_pos_as_xyz
'x, y, z'
'-x+1/2, -y, z+1/2'
'-x, y+1/2, -z+1/2'
'x+1/2, -y+1/2, -z'
'z, x, y'
'z+1/2, -x+1/2, -y'
'-z+1/2, -x, y+1/2'
'-z, x+1/2, -y+1/2'
'y, z, x'
'-y, z+1/2, -x+1/2'
'y+1/2, -z+1/2, -x'
'-y+1/2, -z, x+1/2'
'y+1/4, x+1/4, z+1/4'
'-y+1/4, -x+3/4, z+3/4'
'y+3/4, -x+1/4, -z+3/4'
'-y+3/4, x+3/4, -z+1/4'
'x+1/4, z+1/4, y+1/4'
'-x+3/4, z+3/4, -y+1/4'
'-x+1/4, -z+3/4, y+3/4'
'x+3/4, -z+1/4, -y+3/4'
'z+1/4, y+1/4, x+1/4'
'z+3/4, -y+1/4, -x+3/4'
'-z+3/4, y+3/4, -x+1/4'
'-z+1/4, -y+3/4, x+3/4'
'x+1/2, y+1/2, z+1/2'
'-x+1, -y+1/2, z+1'
'-x+1/2, y+1, -z+1'
'x+1, -y+1, -z+1/2'
'z+1/2, x+1/2, y+1/2'
'z+1, -x+1, -y+1/2'
'-z+1, -x+1/2, y+1'
'-z+1/2, x+1, -y+1'
'y+1/2, z+1/2, x+1/2'
'-y+1/2, z+1, -x+1'
'y+1, -z+1, -x+1/2'
'-y+1, -z+1/2, x+1'
'y+3/4, x+3/4, z+3/4'
'-y+3/4, -x+5/4, z+5/4'
'y+5/4, -x+3/4, -z+5/4'
'-y+5/4, x+5/4, -z+3/4'
'x+3/4, z+3/4, y+3/4'
'-x+5/4, z+5/4, -y+3/4'
'-x+3/4, -z+5/4, y+5/4'
'x+5/4, -z+3/4, -y+5/4'
'z+3/4, y+3/4, x+3/4'
'z+5/4, -y+3/4, -x+5/4'
'-z+5/4, y+5/4, -x+3/4'
'-z+3/4, -y+5/4, x+5/4'

loop_
_atom_site_label
_atom_site_type_symbol
_atom_site_fract_x
_atom_site_fract_y
_atom_site_fract_z
_atom_site_U_iso_or_equiv
_atom_site_adp_type
_atom_site_occupancy
_atom_site_site_symmetry_order
_atom_site_calc_flag
_atom_site_refinement_flags_posn
_atom_site_refinement_flags_adp
_atom_site_refinement_flags_occupancy
_atom_site_disorder_assembly
_atom_site_disorder_group
Dy1 Dy 0.43991(2) 0.56009(2) 0.06009(2) 0.01493(4) Uani 1 3 d S T P . .
P1 P 0.48116(2) 0.65229(2) 0.15844(2) 0.01862(10) Uani 1 1 d . . . . .
O1 O 0.46407(6) 0.60843(6) 0.12707(6) 0.0221(3) Uani 1 1 d . . . . .
O2 O 0.5 0.75 0.14840(9) 0.0243(5) Uani 1 2 d S T P . .
O3 O 0.37584(7) 0.52489(8) 0.00058(7) 0.0278(3) Uani 1 1 d . . . . .
O4 O 0.44749(8) 0.54692(7) -0.03096(7) 0.0297(4) Uani 1 1 d . . . . .
O5 O 0.38682(10) 0.52368(9) -0.08082(8) 0.0468(5) Uani 1 1 d . . . . .
N1 N 0.40287(9) 0.53130(8) -0.03834(8) 0.0279(4) Uani 1 1 d . . . . .
C1 C 0.43890(9) 0.66610(8) 0.20902(9) 0.0243(4) Uani 1 1 d . . . . .
C2 C 0.40046(10) 0.70133(10) 0.20321(11) 0.0303(5) Uani 1 1 d . . . . .
H2A H 0.397419 0.719756 0.172656 0.036 Uiso 1 1 calc R U . . .
C3 C 0.36658(12) 0.70944(12) 0.24227(13) 0.0402(7) Uani 1 1 d . . . . .
H3A H 0.340127 0.733257 0.238355 0.048 Uiso 1 1 calc R U . . .
C4 C 0.37132(14) 0.68266(13) 0.28722(13) 0.0474(8) Uani 1 1 d . . . . .
H4A H 0.348419 0.688725 0.314067 0.057 Uiso 1 1 calc R U . . .
C5 C 0.40890(14) 0.64761(14) 0.29288(13) 0.0469(8) Uani 1 1 d . . . . .
H5A H 0.411536 0.629203 0.323485 0.056 Uiso 1 1 calc R U . . .
C6 C 0.44320(12) 0.63877(10) 0.25417(10) 0.0349(6) Uani 1 1 d . . . . .
H6A H 0.469238 0.614525 0.258244 0.042 Uiso 1 1 calc R U . . .
C7 C 0.54260(8) 0.64205(8) 0.18460(9) 0.0223(4) Uani 1 1 d . . . . .
C8 C 0.55988(11) 0.67125(9) 0.22492(9) 0.0292(5) Uani 1 1 d . . . . .
H8A H 0.538934 0.696508 0.239261 0.035 Uiso 1 1 calc R U . . .
C9 C 0.60834(11) 0.66288(10) 0.24390(11) 0.0336(6) Uani 1 1 d . . . . .
H9A H 0.620294 0.682148 0.271619 0.04 Uiso 1 1 calc R U . . .
C10 C 0.63860(10) 0.62685(12) 0.22250(11) 0.0350(6) Uani 1 1 d . . . . .
H10A H 0.67145 0.621304 0.235644 0.042 Uiso 1 1 calc R U . . .
C11 C 0.62200(10) 0.59851(12) 0.18210(11) 0.0363(6) Uani 1 1 d . . . . .
H11A H 0.643604 0.574164 0.167168 0.044 Uiso 1 1 calc R U . . .
C12 C 0.57338(9) 0.60572(10) 0.16325(10) 0.0294(5) Uani 1 1 d . . . . .
H12A H 0.561506 0.585823 0.135955 0.035 Uiso 1 1 calc R U . . .
C13 C 0.48611(9) 0.70786(8) 0.11843(9) 0.0225(4) Uani 1 1 d . . . . .
H13A H 0.511784 0.702153 0.09195 0.027 Uiso 1 1 calc R U . . .
H13B H 0.453376 0.714422 0.101761 0.027 Uiso 1 1 calc R U . . .
O101 O 0.5512(3) 0.7160(3) -0.0221(3) 0.060(2) Uiso 0.35 1 d . . P A 1
O102 O 0.5126(4) 0.7381(5) -0.0518(4) 0.062(3) Uiso 0.25 1 d . . P B 2
O103 O 0.5276(5) 0.7447(5) -0.0154(5) 0.065(3) Uiso 0.24 1 d . . P C 3
O104 O 0.5260(12) 0.7246(13) 0.3577(12) 0.079(8) Uiso 0.14 1 d . . P D 4
O105 O 0.5113(6) 0.7509(9) 0.3122(6) 0.071(5) Uiso 0.19 1 d . . P E 5
O106 O 0.508(2) 0.709(2) 0.358(2) 0.070(14) Uiso 0.07 1 d . . P F 6
O107 O 0.5148(10) 0.7464(14) 0.3517(11) 0.063(7) Uiso 0.11 1 d . . P G 7

loop_
_atom_site_aniso_label
_atom_site_aniso_U_11
_atom_site_aniso_U_22
_atom_site_aniso_U_33
_atom_site_aniso_U_23
_atom_site_aniso_U_13
_atom_site_aniso_U_12
Dy1 0.01493(4) 0.01493(4) 0.01493(4) -0.00030(3) 0.00030(3) 0.00030(3)
P1 0.0211(2) 0.0160(2) 0.0187(2) -0.00132(18) -0.00255(19) -0.00257(18)
O1 0.0246(8) 0.0193(7) 0.0225(7) -0.0021(6) -0.0037(6) -0.0025(6)
O2 0.0357(13) 0.0165(9) 0.0206(10) 0 0 -0.0040(9)
O3 0.0269(8) 0.0321(9) 0.0245(8) -0.0064(7) -0.0025(7) -0.0026(7)
O4 0.0339(9) 0.0349(9) 0.0202(7) -0.0012(6) 0.0053(7) 0.0022(7)
O5 0.0629(15) 0.0540(14) 0.0235(9) -0.0115(9) -0.0147(10) 0.0051(11)
N1 0.0376(11) 0.0262(10) 0.0200(9) -0.0044(7) -0.0036(8) 0.0058(8)
C1 0.0256(10) 0.0217(9) 0.0258(10) -0.0040(8) 0.0033(9) -0.0048(8)
C2 0.0278(11) 0.0271(11) 0.0359(12) -0.0023(9) 0.0061(9) -0.0019(9)
C3 0.0354(14) 0.0321(14) 0.0531(18) -0.0077(13) 0.0159(13) -0.0011(11)
C4 0.0533(18) 0.0419(17) 0.0469(17) -0.0098(14) 0.0275(14) -0.0103(14)
C5 0.061(2) 0.0459(18) 0.0339(14) 0.0035(13) 0.0166(14) -0.0049(15)
C6 0.0438(15) 0.0319(12) 0.0290(12) 0.0026(10) 0.0060(11) -0.0018(12)
C7 0.0231(9) 0.0227(9) 0.0211(9) 0.0001(8) -0.0040(8) -0.0046(7)
C8 0.0337(12) 0.0270(11) 0.0268(11) -0.0009(8) -0.0090(10) -0.0056(10)
C9 0.0363(13) 0.0327(13) 0.0318(13) 0.0045(10) -0.0148(11) -0.0116(11)
C10 0.0256(11) 0.0449(15) 0.0346(13) 0.0100(11) -0.0100(10) -0.0082(11)
C11 0.0249(11) 0.0473(16) 0.0366(14) -0.0009(12) -0.0042(10) 0.0051(10)
C12 0.0251(11) 0.0362(13) 0.0270(11) -0.0050(10) -0.0054(9) 0.0014(9)
C13 0.0281(11) 0.0179(9) 0.0215(10) 0.0003(7) -0.0026(8) -0.0037(8)

loop_
_atom_type_symbol
_atom_type_description
_atom_type_scat_dispersion_real
_atom_type_scat_dispersion_imag
_atom_type_scat_source
C C 0.0033 0.0016 'International Tables Vol C Tables 4.2.6.8 and 6.1.1.4'
H H 0 0 'International Tables Vol C Tables 4.2.6.8 and 6.1.1.4'
Dy Dy -0.1892 4.4098 'International Tables Vol C Tables 4.2.6.8 and 6.1.1.4'
N N 0.0061 0.0033 'International Tables Vol C Tables 4.2.6.8 and 6.1.1.4'
O O 0.0106 0.006 'International Tables Vol C Tables 4.2.6.8 and 6.1.1.4'
P P 0.1023 0.0942 'International Tables Vol C Tables 4.2.6.8 and 6.1.1.4'

loop_
_geom_angle_atom_site_label_1
_geom_angle_atom_site_label_2
_geom_angle_atom_site_label_3
_geom_angle
_geom_angle_site_symmetry_1
_geom_angle_site_symmetry_3
_geom_angle_publ_flag
O1 Dy1 O1 86.51(6) 7_564 10_655 ?
O1 Dy1 O1 86.51(6) 7_564 . ?
O1 Dy1 O1 86.51(6) 10_655 . ?
O1 Dy1 O4 125.30(6) 7_564 . ?
O1 Dy1 O4 83.12(6) 10_655 . ?
O1 Dy1 O4 145.56(6) . . ?
O1 Dy1 O4 83.12(6) 7_564 10_655 ?
O1 Dy1 O4 145.56(6) 10_655 10_655 ?
O1 Dy1 O4 125.30(6) . 10_655 ?
O4 Dy1 O4 76.50(7) . 10_655 ?
O1 Dy1 O4 145.56(6) 7_564 7_564 ?
O1 Dy1 O4 125.30(6) 10_655 7_564 ?
O1 Dy1 O4 83.12(6) . 7_564 ?
O4 Dy1 O4 76.49(7) . 7_564 ?
O4 Dy1 O4 76.49(7) 10_655 7_564 ?
O1 Dy1 O3 153.12(6) 7_564 7_564 ?
O1 Dy1 O3 73.78(6) 10_655 7_564 ?
O1 Dy1 O3 74.43(6) . 7_564 ?
O4 Dy1 O3 71.15(7) . 7_564 ?
O4 Dy1 O3 123.34(6) 10_655 7_564 ?
O4 Dy1 O3 51.67(6) 7_564 7_564 ?
O1 Dy1 O3 74.43(6) 7_564 10_655 ?
O1 Dy1 O3 153.12(6) 10_655 10_655 ?
O1 Dy1 O3 73.78(6) . 10_655 ?
O4 Dy1 O3 123.34(6) . 10_655 ?
O4 Dy1 O3 51.67(6) 10_655 10_655 ?
O4 Dy1 O3 71.15(7) 7_564 10_655 ?
O3 Dy1 O3 116.56(3) 7_564 10_655 ?
O1 Dy1 O3 73.79(6) 7_564 . ?
O1 Dy1 O3 74.43(6) 10_655 . ?
O1 Dy1 O3 153.12(6) . . ?
O4 Dy1 O3 51.67(6) . . ?
O4 Dy1 O3 71.15(7) 10_655 . ?
O4 Dy1 O3 123.34(6) 7_564 . ?
O3 Dy1 O3 116.56(3) 7_564 . ?
O3 Dy1 O3 116.56(3) 10_655 . ?
O1 Dy1 N1 99.70(6) 7_564 . ?
O1 Dy1 N1 76.19(6) 10_655 . ?
O1 Dy1 N1 161.13(6) . . ?
O4 Dy1 N1 25.82(7) . . ?
O4 Dy1 N1 73.38(6) 10_655 . ?
O4 Dy1 N1 100.63(7) 7_564 . ?
O3 Dy1 N1 93.26(7) 7_564 . ?
O3 Dy1 N1 125.01(6) 10_655 . ?
O3 Dy1 N1 25.92(6) . . ?
O1 Dy1 N1 161.13(6) 7_564 7_564 ?
O1 Dy1 N1 99.70(6) 10_655 7_564 ?
O1 Dy1 N1 76.19(6) . 7_564 ?
O4 Dy1 N1 73.38(6) . 7_564 ?
O4 Dy1 N1 100.63(7) 10_655 7_564 ?
O4 Dy1 N1 25.82(7) 7_564 7_564 ?
O3 Dy1 N1 25.92(6) 7_564 7_564 ?
O3 Dy1 N1 93.26(7) 10_655 7_564 ?
O3 Dy1 N1 125.01(6) . 7_564 ?
N1 Dy1 N1 99.09(6) . 7_564 ?
O1 Dy1 N1 76.18(6) 7_564 10_655 ?
O1 Dy1 N1 161.13(6) 10_655 10_655 ?
O1 Dy1 N1 99.70(6) . 10_655 ?
O4 Dy1 N1 100.63(7) . 10_655 ?
O4 Dy1 N1 25.82(7) 10_655 10_655 ?
O4 Dy1 N1 73.38(6) 7_564 10_655 ?
O3 Dy1 N1 125.01(6) 7_564 10_655 ?
O3 Dy1 N1 25.92(6) 10_655 10_655 ?
O3 Dy1 N1 93.26(7) . 10_655 ?
N1 Dy1 N1 99.09(6) . 10_655 ?
N1 Dy1 N1 99.09(6) 7_564 10_655 ?
O1 P1 C1 112.70(10) . . ?
O1 P1 C7 111.84(10) . . ?
C1 P1 C7 108.11(11) . . ?
O1 P1 C13 109.04(10) . . ?
C1 P1 C13 108.48(11) . . ?
C7 P1 C13 106.43(11) . . ?
P1 O1 Dy1 162.16(11) . . ?
C13 O2 C13 111.9(2) 26_564 . ?
N1 O3 Dy1 94.56(14) . . ?
N1 O4 Dy1 97.01(14) . . ?
O5 N1 O3 122.1(3) . . ?
O5 N1 O4 121.4(2) . . ?
O3 N1 O4 116.5(2) . . ?
O5 N1 Dy1 174.2(2) . . ?
O3 N1 Dy1 59.51(12) . . ?
O4 N1 Dy1 57.17(11) . . ?
C2 C1 C6 120.0(2) . . ?
C2 C1 P1 120.95(19) . . ?
C6 C1 P1 118.9(2) . . ?
C3 C2 C1 119.7(3) . . ?
C3 C2 H2A 120.1 . . ?
C1 C2 H2A 120.1 . . ?
C2 C3 C4 120.1(3) . . ?
C2 C3 H3A 120 . . ?
C4 C3 H3A 120 . . ?
C5 C4 C3 120.3(3) . . ?
C5 C4 H4A 119.8 . . ?
C3 C4 H4A 119.8 . . ?
C4 C5 C6 120.6(3) . . ?
C4 C5 H5A 119.7 . . ?
C6 C5 H5A 119.7 . . ?
C5 C6 C1 119.3(3) . . ?
C5 C6 H6A 120.4 . . ?
C1 C6 H6A 120.4 . . ?
C12 C7 C8 120.4(2) . . ?
C12 C7 P1 118.92(17) . . ?
C8 C7 P1 120.70(19) . . ?
C7 C8 C9 119.3(3) . . ?
C7 C8 H8A 120.4 . . ?
C9 C8 H8A 120.4 . . ?
C10 C9 C8 120.0(2) . . ?
C10 C9 H9A 120 . . ?
C8 C9 H9A 120 . . ?
C9 C10 C11 120.9(2) . . ?
C9 C10 H10A 119.5 . . ?
C11 C10 H10A 119.5 . . ?
C10 C11 C12 119.8(3) . . ?
C10 C11 H11A 120.1 . . ?
C12 C11 H11A 120.1 . . ?
C7 C12 C11 119.6(2) . . ?
C7 C12 H12A 120.2 . . ?
C11 C12 H12A 120.2 . . ?
O2 C13 P1 109.24(15) . . ?
O2 C13 H13A 109.8 . . ?
P1 C13 H13A 109.8 . . ?
O2 C13 H13B 109.8 . . ?
P1 C13 H13B 109.8 . . ?
H13A C13 H13B 108.3 . . ?

loop_
_geom_bond_atom_site_label_1
_geom_bond_atom_site_label_2
_geom_bond_distance
_geom_bond_site_symmetry_2
_geom_bond_publ_flag
Dy1 O1 2.2830(16) 7_564 ?
Dy1 O1 2.2830(16) 10_655 ?
Dy1 O1 2.2830(16) . ?
Dy1 O4 2.4489(17) . ?
Dy1 O4 2.4490(17) 10_655 ?
Dy1 O4 2.4490(17) 7_564 ?
Dy1 O3 2.5006(18) 7_564 ?
Dy1 O3 2.5006(18) 10_655 ?
Dy1 O3 2.5006(18) . ?
Dy1 N1 2.893(2) . ?
Dy1 N1 2.893(2) 7_564 ?
Dy1 N1 2.893(2) 10_655 ?
P1 O1 1.5008(16) . ?
P1 C1 1.787(2) . ?
P1 C7 1.792(2) . ?
P1 C13 1.821(2) . ?
O2 C13 1.420(2) 26_564 ?
O2 C13 1.420(2) . ?
O3 N1 1.269(3) . ?
O4 N1 1.269(3) . ?
O5 N1 1.222(3) . ?
C1 C2 1.392(4) . ?
C1 C6 1.405(3) . ?
C2 C3 1.389(4) . ?
C2 H2A 0.95 . ?
C3 C4 1.393(5) . ?
C3 H3A 0.95 . ?
C4 C5 1.372(5) . ?
C4 H4A 0.95 . ?
C5 C6 1.392(4) . ?
C5 H5A 0.95 . ?
C6 H6A 0.95 . ?
C7 C12 1.384(3) . ?
C7 C8 1.398(3) . ?
C8 C9 1.399(4) . ?
C8 H8A 0.95 . ?
C9 C10 1.371(4) . ?
C9 H9A 0.95 . ?
C10 C11 1.381(4) . ?
C10 H10A 0.95 . ?
C11 C12 1.396(4) . ?
C11 H11A 0.95 . ?
C12 H12A 0.95 . ?
C13 H13A 0.99 . ?
C13 H13B 0.99 . ?
